data_7223438
loop_
_publ_author_name
'McCormick, Laura J.'
'Morris, Samuel A.'
'Slawin, Alexandra M. Z.'
'Teat, Simon J.'
'Morris, Russell E.'

_publ_section_title
;
 Coordination polymers of 5-substituted isophthalic acid.
;
_journal_issue 7
_journal_name_full 'CrystEngComm / RSC'
_journal_page_first 1123
_journal_page_last 1132
_journal_paper_doi 10.1039/c5ce02091c
_journal_volume 18
_journal_year 2016
_chemical_formula_sum 'C45 H44 O28 Zn6'
_chemical_formula_weight 1425.02
_space_group_crystal_system orthorhombic
_space_group_IT_number 18
_space_group_name_Hall 'P 2 2ab'
_space_group_name_H-M_alt 'P 21 21 2'
_symmetry_space_group_name_Hall 'P 2 2ab'
_symmetry_space_group_name_H-M 'P 21 21 2'
_atom_sites_solution_hydrogens geom
_audit_creation_method SHELXL-2014/7
_audit_update_record
;
2015-09-23 deposited with the CCDC.
2015-12-09 downloaded from the CCDC.
;
_cell_angle_alpha 90
_cell_angle_beta 90
_cell_angle_gamma 90
_cell_formula_units_Z 2
_cell_length_a 17.382(4)
_cell_length_b 10.4516(15)
_cell_length_c 15.970(3)
_cell_measurement_reflns_used 5672
_cell_measurement_temperature 173(2)
_cell_measurement_theta_max 27.5
_cell_measurement_theta_min 2.3
_cell_volume 2901.3(10)
_computing_cell_refinement
;
CrystalClear-SM Expert 2.1 b32 (Rigaku, 2014)
;
_computing_data_collection
;
CrystalClear-SM Expert 2.1 b32 (Rigaku, 2014)
;
_computing_data_reduction
;
CrystalClear-SM Expert 2.1 b32 (Rigaku, 2014)
;
_computing_structure_refinement 'SHELXL-2014/7 (Sheldrick, 2014)'
_computing_structure_solution 'SHELXL-97 (Sheldrick, 2008)'
_diffrn_ambient_temperature 173(2)
_diffrn_detector_area_resol_mean 13.6612
_diffrn_measured_fraction_theta_full 0.999
_diffrn_measured_fraction_theta_max 0.996
_diffrn_measurement_device_type
;
Rigaku Mercury2 (2x2 bin mode) SCXMini: Fixed Chi 2 circle
;
_diffrn_measurement_method 'profile data from \w scans'
_diffrn_radiation_type MoK\a
_diffrn_radiation_wavelength 0.71075
_diffrn_reflns_av_R_equivalents 0.1248
_diffrn_reflns_av_unetI/netI 0.0976
_diffrn_reflns_Laue_measured_fraction_full 0.999
_diffrn_reflns_Laue_measured_fraction_max 0.996
_diffrn_reflns_limit_h_max 22
_diffrn_reflns_limit_h_min -22
_diffrn_reflns_limit_k_max 13
_diffrn_reflns_limit_k_min -13
_diffrn_reflns_limit_l_max 20
_diffrn_reflns_limit_l_min -20
_diffrn_reflns_number 30286
_diffrn_reflns_point_group_measured_fraction_full 0.999
_diffrn_reflns_point_group_measured_fraction_max 0.996
_diffrn_reflns_theta_full 25.242
_diffrn_reflns_theta_max 27.505
_diffrn_reflns_theta_min 2.274
_diffrn_source 'fine-focus sealed tube'
_exptl_absorpt_coefficient_mu 2.524
_exptl_absorpt_correction_T_max 1
_exptl_absorpt_correction_T_min 0.695
_exptl_absorpt_correction_type multi-scan
_exptl_absorpt_process_details 'REQAB (Rigaku, 1998)'
_exptl_crystal_colour yellow
_exptl_crystal_density_diffrn 1.631
_exptl_crystal_description platelet
_exptl_crystal_F_000 1436
_exptl_crystal_size_max 0.29
_exptl_crystal_size_mid 0.10
_exptl_crystal_size_min 0.03
_refine_diff_density_max 1.016
_refine_diff_density_min -0.720
_refine_diff_density_rms 0.149
_refine_ls_abs_structure_details
;
 Flack x determined using 1515 quotients [(I+)-(I-)]/[(I+)+(I-)]
 (Parsons, Flack and Wagner, Acta Cryst. B69 (2013) 249-259).
;
_refine_ls_abs_structure_Flack 0.033(15)
_refine_ls_extinction_method none
_refine_ls_goodness_of_fit_ref 1.073
_refine_ls_hydrogen_treatment constr
_refine_ls_matrix_type full
_refine_ls_number_parameters 358
_refine_ls_number_reflns 6666
_refine_ls_number_restraints 0
_refine_ls_restrained_S_all 1.073
_refine_ls_R_factor_all 0.1102
_refine_ls_R_factor_gt 0.0575
_refine_ls_shift/su_max 0.000
_refine_ls_shift/su_mean 0.000
_refine_ls_structure_factor_coef Fsqd
_refine_ls_weighting_details 'w=1/[\s^2^(Fo^2^)+(0.0627P)^2^+5.2699P] where P=(Fo^2^+2Fc^2^)/3'
_refine_ls_weighting_scheme calc
_refine_ls_wR_factor_gt 0.1285
_refine_ls_wR_factor_ref 0.1517
_reflns_Friedel_coverage 0.783
_reflns_Friedel_fraction_full 1.000
_reflns_Friedel_fraction_max 0.996
_reflns_number_gt 4455
_reflns_number_total 6666
_reflns_threshold_expression 'I > 2\s(I)'
_cod_data_source_file c5ce02091c2.cif
_cod_data_source_block Compound3
_cod_depositor_comments
;Adding full bibliography for 7223436--7223440.cif.

 Adding full bibliography for 7223436--7223440.cif.
;
_cod_database_code 7223438
_shelx_shelxl_version_number 2014/7
_shelx_space_group_comment
;
The symmetry employed for this shelxl refinement is uniquely defined
by the following loop, which should always be used as a source of
symmetry information in preference to the above space-group names.
They are only intended as comments.
;

loop_
_space_group_symop_operation_xyz
'x, y, z'
'-x, -y, z'
'x+1/2, -y+1/2, -z'
'-x+1/2, y+1/2, -z'

loop_
_atom_site_label
_atom_site_type_symbol
_atom_site_fract_x
_atom_site_fract_y
_atom_site_fract_z
_atom_site_U_iso_or_equiv
_atom_site_adp_type
_atom_site_occupancy
_atom_site_site_symmetry_order
_atom_site_calc_flag
_atom_site_refinement_flags_posn
_atom_site_refinement_flags_adp
_atom_site_refinement_flags_occupancy
C1 C 0.1434(7) 1.0398(11) -0.0632(7) 0.029(3) Uani 1 1 d . . .
C2 C 0.0677(7) 1.0203(10) -0.1084(7) 0.026(2) Uani 1 1 d . . .
C3 C 0.0000 1.0000 -0.0637(10) 0.029(4) Uani 1 2 d S T P
H3 H 0.0000 1.0000 -0.0042 0.035 Uiso 1 2 calc R U P
C4 C 0.0665(7) 1.0218(11) -0.1953(7) 0.028(3) Uani 1 1 d . . .
H4 H 0.1129 1.0383 -0.2249 0.033 Uiso 1 1 calc R U .
C5 C 0.0000 1.0000 -0.2400(10) 0.028(3) Uani 1 2 d S T P
C6 C 0.0000 1.0000 -0.3351(10) 0.041(5) Uani 1 2 d S T P
H6A H -0.0522 0.9829 -0.3555 0.062 Uiso 0.5 1 calc R U P
H6B H 0.0172 1.0837 -0.3555 0.062 Uiso 0.5 1 calc R U P
H6C H 0.0350 0.9334 -0.3555 0.062 Uiso 0.5 1 calc R U P
C7 C 0.4206(7) 1.1575(11) 0.1289(7) 0.025(2) Uani 1 1 d . . .
C8 C 0.5020(7) 1.1504(10) 0.1265(7) 0.026(2) Uani 1 1 d . . .
H8 H 0.5277 1.1402 0.0745 0.031 Uiso 1 1 calc R U .
C9 C 0.5441(6) 1.1585(10) 0.2002(7) 0.024(2) Uani 1 1 d . . .
C10 C 0.5077(7) 1.1732(12) 0.2768(7) 0.031(3) Uani 1 1 d . . .
H10 H 0.5375 1.1799 0.3265 0.038 Uiso 1 1 calc R U .
C11 C 0.4266(7) 1.1783(12) 0.2813(7) 0.032(3) Uani 1 1 d . . .
C12 C 0.3849(7) 1.1711(11) 0.2068(7) 0.027(3) Uani 1 1 d . . .
H12 H 0.3304 1.1757 0.2091 0.033 Uiso 1 1 calc R U .
C13 C 0.3762(6) 1.1376(11) 0.0514(7) 0.024(2) Uani 1 1 d . . .
C14 C 0.3685(7) 0.8486(10) 0.1947(7) 0.026(3) Uani 1 1 d . . .
C15 C 0.3865(9) 1.1866(19) 0.3644(9) 0.059(5) Uani 1 1 d . . .
H15A H 0.4248 1.1909 0.4093 0.089 Uiso 1 1 calc R U .
H15B H 0.3543 1.2636 0.3658 0.089 Uiso 1 1 calc R U .
H15C H 0.3541 1.1108 0.3723 0.089 Uiso 1 1 calc R U .
C16 C 0.1793(7) 1.1719(10) 0.3162(7) 0.024(2) Uani 1 1 d . . .
C17 C 0.1763(7) 1.2869(11) 0.2725(7) 0.027(3) Uani 1 1 d . . .
H17 H 0.1744 1.2861 0.2130 0.032 Uiso 1 1 calc R U .
C18 C 0.1759(7) 1.4024(11) 0.3148(7) 0.030(3) Uani 1 1 d . . .
C19 C 0.1792(8) 1.4016(12) 0.4029(8) 0.037(3) Uani 1 1 d . . .
H19 H 0.1803 1.4806 0.4323 0.045 Uiso 1 1 calc R U .
C20 C 0.1807(9) 1.2889(12) 0.4473(7) 0.038(3) Uani 1 1 d . . .
C21 C 0.1796(7) 1.1734(11) 0.4024(7) 0.030(3) Uani 1 1 d . . .
H21 H 0.1789 1.0947 0.4321 0.036 Uiso 1 1 calc R U .
C22 C 0.1870(6) 1.0499(11) 0.2673(7) 0.025(2) Uani 1 1 d . . .
C23 C 0.1758(7) 0.5256(11) 0.2651(7) 0.031(3) Uani 1 1 d . . .
C24 C 0.1824(12) 1.2891(15) 0.5418(8) 0.060(5) Uani 1 1 d . . .
H24A H 0.1834 1.2007 0.5623 0.089 Uiso 1 1 calc R U .
H24B H 0.2285 1.3342 0.5613 0.089 Uiso 1 1 calc R U .
H24C H 0.1364 1.3325 0.5632 0.089 Uiso 1 1 calc R U .
O1 O 0.1472(4) 1.0069(8) 0.0127(5) 0.0298(19) Uani 1 1 d . . .
O1H O 0.1818(4) 0.7936(7) 0.1308(4) 0.0229(16) Uani 1 1 d . . .
H1H H 0.1255 0.8129 0.1322 0.028 Uiso 1 1 calc R U .
O2 O 0.1977(5) 1.0885(8) -0.1068(5) 0.035(2) Uani 1 1 d . . .
O1W O 0.2878(5) 0.8734(8) -0.0313(5) 0.0319(19) Uani 1 1 d . . .
O3 O 0.4103(4) 1.1125(8) -0.0177(5) 0.0286(18) Uani 1 1 d . . .
O2W O 0.5597(5) 1.1676(9) -0.0890(7) 0.055(3) Uani 1 1 d . . .
O4 O 0.3028(4) 1.1391(7) 0.0521(5) 0.0289(18) Uani 1 1 d . . .
O3W O 0.0261(6) 0.8677(11) 0.1621(8) 0.068(3) Uani 1 1 d . . .
O5 O 0.3310(4) 0.8059(8) 0.2566(5) 0.0280(17) Uani 1 1 d . . .
O6 O 0.3402(4) 0.8958(8) 0.1293(5) 0.0288(18) Uani 1 1 d . . .
O7 O 0.1836(5) 0.9447(7) 0.3080(5) 0.0335(19) Uani 1 1 d . . .
O8 O 0.1983(5) 1.0584(7) 0.1904(5) 0.0302(18) Uani 1 1 d . . .
O9 O 0.1981(5) 0.6257(7) 0.3023(5) 0.036(2) Uani 1 1 d . . .
O10 O 0.1532(5) 0.5199(8) 0.1894(5) 0.037(2) Uani 1 1 d . . .
Zn1 Zn 0.21793(8) 0.79048(12) 0.24904(8) 0.0258(3) Uani 1 1 d . . .
Zn2 Zn 0.23690(7) 0.95759(12) 0.08659(8) 0.0240(3) Uani 1 1 d . . .
Zn3 Zn 0.19303(7) 0.61284(12) 0.08731(8) 0.0246(3) Uani 1 1 d . . .

loop_
_atom_site_aniso_label
_atom_site_aniso_U_11
_atom_site_aniso_U_22
_atom_site_aniso_U_33
_atom_site_aniso_U_23
_atom_site_aniso_U_13
_atom_site_aniso_U_12
C1 0.036(6) 0.018(5) 0.032(6) 0.004(5) 0.002(5) 0.004(5)
C2 0.033(6) 0.018(5) 0.026(6) 0.002(4) 0.000(5) -0.002(5)
C3 0.039(9) 0.020(8) 0.028(9) 0.000 0.000 0.006(7)
C4 0.032(6) 0.027(6) 0.023(6) 0.002(5) -0.001(5) -0.002(5)
C5 0.028(8) 0.028(8) 0.028(9) 0.000 0.000 -0.001(6)
C6 0.050(11) 0.057(13) 0.017(8) 0.000 0.000 -0.011(10)
C7 0.028(6) 0.022(6) 0.026(6) 0.001(5) -0.005(5) 0.001(5)
C8 0.039(6) 0.020(5) 0.019(5) -0.004(4) 0.006(5) -0.002(5)
C9 0.028(6) 0.022(5) 0.022(6) -0.001(5) 0.000(5) 0.000(5)
C10 0.030(6) 0.042(7) 0.022(6) 0.004(5) -0.005(5) -0.005(6)
C11 0.032(6) 0.038(7) 0.025(6) -0.004(5) 0.000(5) -0.001(6)
C12 0.026(6) 0.029(6) 0.027(6) 0.002(5) 0.002(5) -0.003(5)
C13 0.024(6) 0.024(6) 0.025(6) 0.003(5) -0.002(5) -0.009(5)
C14 0.042(7) 0.020(5) 0.015(5) -0.001(4) 0.002(5) -0.003(5)
C15 0.041(9) 0.102(14) 0.033(8) -0.003(9) 0.004(7) -0.016(9)
C16 0.027(6) 0.017(5) 0.027(6) -0.001(4) 0.000(5) -0.001(5)
C17 0.039(7) 0.024(5) 0.017(5) -0.002(5) 0.002(5) 0.000(5)
C18 0.037(7) 0.025(6) 0.029(6) -0.001(5) 0.003(5) -0.006(5)
C19 0.055(8) 0.029(6) 0.027(6) -0.004(5) 0.000(6) -0.008(6)
C20 0.065(9) 0.026(6) 0.023(6) 0.004(5) 0.005(6) 0.002(7)
C21 0.041(7) 0.028(6) 0.020(6) 0.003(5) 0.008(5) 0.000(5)
C22 0.027(5) 0.022(5) 0.026(6) 0.001(5) 0.004(5) -0.007(5)
C23 0.042(7) 0.029(6) 0.020(6) 0.000(5) 0.013(5) -0.009(5)
C24 0.112(14) 0.037(8) 0.030(7) 0.003(6) 0.010(9) 0.001(9)
O1 0.030(4) 0.040(5) 0.019(4) 0.003(3) -0.001(3) -0.002(4)
O1H 0.027(4) 0.020(4) 0.022(4) 0.001(3) 0.004(3) -0.005(3)
O2 0.032(4) 0.040(5) 0.033(5) 0.010(4) -0.001(4) -0.006(4)
O1W 0.037(5) 0.036(5) 0.023(4) -0.002(3) 0.002(3) 0.003(4)
O3 0.029(4) 0.033(4) 0.025(4) -0.002(4) -0.007(3) 0.005(4)
O2W 0.044(5) 0.060(6) 0.061(6) 0.017(6) 0.010(6) 0.011(5)
O4 0.028(4) 0.028(4) 0.031(4) 0.005(3) -0.002(3) -0.005(4)
O3W 0.047(6) 0.056(7) 0.101(10) -0.030(7) 0.006(6) -0.002(6)
O5 0.029(4) 0.035(4) 0.019(4) 0.002(4) 0.000(4) -0.011(3)
O6 0.028(4) 0.029(4) 0.030(4) 0.004(4) 0.002(3) -0.007(4)
O7 0.052(5) 0.023(4) 0.026(4) 0.001(3) 0.010(4) -0.001(4)
O8 0.047(5) 0.018(4) 0.025(4) 0.000(3) 0.004(4) -0.002(4)
O9 0.060(6) 0.023(4) 0.023(4) 0.001(3) 0.003(4) -0.005(4)
O10 0.063(6) 0.026(5) 0.022(4) 0.004(4) 0.012(4) -0.004(4)
Zn1 0.0365(7) 0.0203(6) 0.0206(6) 0.0006(6) -0.0020(7) -0.0048(5)
Zn2 0.0278(6) 0.0243(6) 0.0199(6) 0.0034(6) -0.0013(6) -0.0037(5)
Zn3 0.0286(6) 0.0276(7) 0.0176(6) -0.0020(6) 0.0014(6) -0.0015(5)

loop_
_atom_type_symbol
_atom_type_description
_atom_type_scat_dispersion_real
_atom_type_scat_dispersion_imag
_atom_type_scat_source
C C 0.0033 0.0016 'International Tables Vol C Tables 4.2.6.8 and 6.1.1.4'
H H 0.0000 0.0000 'International Tables Vol C Tables 4.2.6.8 and 6.1.1.4'
O O 0.0106 0.0060 'International Tables Vol C Tables 4.2.6.8 and 6.1.1.4'
Zn Zn 0.2839 1.4301 'International Tables Vol C Tables 4.2.6.8 and 6.1.1.4'

loop_
_geom_angle_atom_site_label_1
_geom_angle_atom_site_label_2
_geom_angle_atom_site_label_3
_geom_angle
_geom_angle_site_symmetry_1
_geom_angle_site_symmetry_3
O1 C1 O2 126.3(11) . .
O1 C1 C2 117.8(10) . .
O2 C1 C2 115.9(10) . .
C4 C2 C3 120.1(11) . .
C4 C2 C1 119.1(10) . .
C3 C2 C1 120.7(10) . .
C2 C3 C2 118.3(15) . 2_575
C5 C4 C2 121.8(11) . .
C4 C5 C4 117.7(15) . 2_575
C4 C5 C6 121.2(8) . .
C4 C5 C6 121.2(8) 2_575 .
C12 C7 C8 118.2(10) . .
C12 C7 C13 122.0(10) . .
C8 C7 C13 119.5(10) . .
C9 C8 C7 120.0(10) . .
C10 C9 C8 121.0(10) . .
C10 C9 C14 120.7(10) . 2_675
C8 C9 C14 118.3(10) . 2_675
C9 C10 C11 120.3(11) . .
C12 C11 C10 118.2(11) . .
C12 C11 C15 121.0(11) . .
C10 C11 C15 120.7(11) . .
C11 C12 C7 122.3(11) . .
O4 C13 O3 118.2(10) . .
O4 C13 C7 121.0(10) . .
O3 C13 C7 120.7(10) . .
O4 C13 Zn3 62.2(5) . 4
O3 C13 Zn3 56.3(5) . 4
C7 C13 Zn3 175.9(8) . 4
O6 C14 O5 125.9(11) . .
O6 C14 C9 117.2(10) . 2_675
O5 C14 C9 116.9(10) . 2_675
C21 C16 C17 119.5(10) . .
C21 C16 C22 122.0(10) . .
C17 C16 C22 118.4(10) . .
C18 C17 C16 120.6(10) . .
C17 C18 C19 118.9(11) . .
C17 C18 C23 119.1(10) . 1_565
C19 C18 C23 122.0(10) . 1_565
C20 C19 C18 121.4(11) . .
C19 C20 C21 118.2(10) . .
C19 C20 C24 121.0(12) . .
C21 C20 C24 120.8(12) . .
C16 C21 C20 121.4(10) . .
O8 C22 O7 124.7(10) . .
O8 C22 C16 117.8(10) . .
O7 C22 C16 117.5(9) . .
O9 C23 O10 125.5(10) . .
O9 C23 C18 117.2(10) . 1_545
O10 C23 C18 117.3(10) . 1_545
C1 O1 Zn2 132.1(8) . .
Zn1 O1H Zn3 106.3(3) . .
Zn1 O1H Zn2 100.9(3) . .
Zn3 O1H Zn2 127.3(4) . .
C1 O2 Zn3 133.4(7) . 4
C13 O3 Zn3 93.5(6) . 4
C13 O4 Zn3 87.6(6) . 4
C13 O4 Zn2 119.6(7) . .
Zn3 O4 Zn2 98.9(3) 4 .
C14 O5 Zn1 119.6(7) . .
C14 O6 Zn2 138.8(8) . .
C22 O7 Zn1 116.7(7) . .
C22 O8 Zn2 143.3(8) . .
C23 O9 Zn1 125.4(7) . .
C23 O10 Zn3 129.6(8) . .
O9 Zn1 O7 117.6(3) . .
O9 Zn1 O5 102.7(4) . .
O7 Zn1 O5 101.9(4) . .
O9 Zn1 O1H 111.9(3) . .
O7 Zn1 O1H 110.3(3) . .
O5 Zn1 O1H 111.7(3) . .
O9 Zn1 Zn2 150.3(2) . .
O7 Zn1 Zn2 88.4(2) . .
O5 Zn1 Zn2 84.3(2) . .
O1H Zn1 Zn2 40.7(2) . .
O1 Zn2 O6 163.9(3) . .
O1 Zn2 O8 95.0(3) . .
O6 Zn2 O8 100.3(3) . .
O1 Zn2 O1H 93.0(3) . .
O6 Zn2 O1H 91.8(3) . .
O8 Zn2 O1H 89.9(3) . .
O1 Zn2 O1W 85.1(3) . .
O6 Zn2 O1W 79.0(3) . .
O8 Zn2 O1W 171.9(3) . .
O1H Zn2 O1W 98.2(3) . .
O1 Zn2 O4 92.0(3) . .
O6 Zn2 O4 84.3(3) . .
O8 Zn2 O4 86.2(3) . .
O1H Zn2 O4 173.9(3) . .
O1W Zn2 O4 85.8(3) . .
O1 Zn2 Zn1 122.8(2) . .
O6 Zn2 Zn1 68.8(2) . .
O8 Zn2 Zn1 65.7(2) . .
O1H Zn2 Zn1 38.4(2) . .
O1W Zn2 Zn1 120.8(2) . .
O4 Zn2 Zn1 135.49(19) . .
O2 Zn3 O10 98.2(4) 4_545 .
O2 Zn3 O1H 99.3(3) 4_545 .
O10 Zn3 O1H 98.0(3) . .
O2 Zn3 O3 156.3(3) 4_545 4_545
O10 Zn3 O3 97.6(3) . 4_545
O1H Zn3 O3 95.8(3) . 4_545
O2 Zn3 O4 98.2(3) 4_545 4_545
O10 Zn3 O4 150.5(3) . 4_545
O1H Zn3 O4 103.3(3) . 4_545
O3 Zn3 O4 60.4(3) 4_545 4_545
O2 Zn3 C13 128.2(3) 4_545 4_545
O10 Zn3 C13 126.3(4) . 4_545
O1H Zn3 C13 99.2(3) . 4_545
O3 Zn3 C13 30.2(3) 4_545 4_545
O4 Zn3 C13 30.2(3) 4_545 4_545

loop_
_geom_bond_atom_site_label_1
_geom_bond_atom_site_label_2
_geom_bond_distance
_geom_bond_site_symmetry_2
C1 O1 1.262(13) .
C1 O2 1.278(13) .
C1 C2 1.515(16) .
C2 C4 1.389(15) .
C2 C3 1.392(14) .
C3 C2 1.392(14) 2_575
C4 C5 1.377(14) .
C5 C4 1.377(14) 2_575
C5 C6 1.52(2) .
C7 C12 1.397(16) .
C7 C8 1.416(17) .
C7 C13 1.473(15) .
C8 C9 1.388(16) .
C9 C10 1.385(16) .
C9 C14 1.524(16) 2_675
C10 C11 1.413(17) .
C11 C12 1.395(16) .
C11 C15 1.502(18) .
C13 O4 1.277(13) .
C13 O3 1.279(13) .
C13 Zn3 2.535(11) 4
C14 O6 1.257(14) .
C14 O5 1.265(13) .
C14 C9 1.524(16) 2_675
C16 C21 1.376(15) .
C16 C17 1.391(15) .
C16 C22 1.501(15) .
C17 C18 1.384(16) .
C18 C19 1.408(16) .
C18 C23 1.513(16) 1_565
C19 C20 1.375(17) .
C20 C21 1.404(17) .
C20 C24 1.510(17) .
C22 O8 1.246(13) .
C22 O7 1.278(13) .
C23 O9 1.265(13) .
C23 O10 1.272(14) .
C23 C18 1.513(16) 1_545
O1 Zn2 2.021(8) .
O1H Zn1 1.990(7) .
O1H Zn3 2.023(7) .
O1H Zn2 2.087(7) .
O2 Zn3 1.941(8) 4
O1W Zn2 2.259(8) .
O3 Zn3 2.113(7) 4
O4 Zn3 2.244(8) 4
O4 Zn2 2.283(7) .
O5 Zn1 1.976(7) .
O6 Zn2 2.025(8) .
O7 Zn1 1.960(8) .
O8 Zn2 2.076(8) .
O9 Zn1 1.952(8) .
O10 Zn3 2.021(8) .
Zn1 Zn2 3.1449(17) .
Zn3 O2 1.941(8) 4_545
Zn3 O3 2.113(7) 4_545
Zn3 O4 2.244(8) 4_545
Zn3 C13 2.535(11) 4_545

loop_
_geom_hbond_atom_site_label_D
_geom_hbond_atom_site_label_H
_geom_hbond_atom_site_label_A
_geom_hbond_distance_DH
_geom_hbond_distance_HA
_geom_hbond_distance_DA
_geom_hbond_angle_DHA
O1H H1H O3W 1.00 1.88 2.858(13) 165.1
